data_4501521
loop_
_publ_author_name
'Wang, Xiqu'
'Liu, Lumei'
'Makarenko, Tatyana'
'Jacobson, Allan J.'

_publ_section_title
;
 Acentric and Centric Interpenetrations of an Anionic Framework Mediated
 by Cation Sizes: The Alkali-Metal Tin(II) Benzenedicarboxylates
 A2Sn2(bdc)3(H2O)x(A = Li, Na, K, Rb, Cs)
;
_journal_issue 4
_journal_name_full 'Crystal Growth &amp; Design'
_journal_page_first 1960
_journal_paper_doi 10.1021/cg100049s
_journal_volume 10
_journal_year 2010
_chemical_formula_sum 'C24 H12 O12 Rb2 Sn2'
_chemical_formula_weight 900.66
_chemical_name_systematic
;
 ?
;
_space_group_IT_number 197
_symmetry_space_group_name_Hall 'I 2 2 3'
_symmetry_space_group_name_H-M 'I 2 3'
_atom_sites_solution_hydrogens geom
_atom_sites_solution_primary direct
_atom_sites_solution_secondary difmap
_audit_creation_method SHELXL-97
_cell_angle_alpha 90.00
_cell_angle_beta 90.00
_cell_angle_gamma 90.00
_cell_formula_units_Z 4
_cell_length_a 13.9985(3)
_cell_length_b 13.9985(3)
_cell_length_c 13.9985(3)
_cell_measurement_reflns_used 2778
_cell_measurement_temperature 296(2)
_cell_measurement_theta_max 27.19
_cell_measurement_theta_min 2.91
_cell_volume 2743.12(10)
_computing_cell_refinement Bruker-ApexII
_computing_data_collection Bruker-ApexII
_computing_data_reduction Bruker-ApexII
_computing_structure_refinement 'SHELXL-97 (Sheldrick, 1997)'
_computing_structure_solution Bruker-ApexII
_diffrn_ambient_temperature 296(2)
_diffrn_measured_fraction_theta_full 0.949
_diffrn_measured_fraction_theta_max 0.949
_diffrn_measurement_device_type Bruker-ApexII
_diffrn_measurement_method 'narrow frame'
_diffrn_radiation_monochromator graphite
_diffrn_radiation_source 'fine-focus sealed tube'
_diffrn_radiation_type MoK\a
_diffrn_radiation_wavelength 0.71073
_diffrn_reflns_av_R_equivalents 0.0256
_diffrn_reflns_av_sigmaI/netI 0.0217
_diffrn_reflns_limit_h_max 18
_diffrn_reflns_limit_h_min -11
_diffrn_reflns_limit_k_max 18
_diffrn_reflns_limit_k_min -5
_diffrn_reflns_limit_l_max 17
_diffrn_reflns_limit_l_min -15
_diffrn_reflns_number 4688
_diffrn_reflns_theta_full 28.88
_diffrn_reflns_theta_max 28.88
_diffrn_reflns_theta_min 2.06
_exptl_absorpt_coefficient_mu 5.409
_exptl_absorpt_correction_T_max 0.904
_exptl_absorpt_correction_T_min 0.599
_exptl_absorpt_correction_type multi-scan
_exptl_absorpt_process_details 'Blessing, 1995'
_exptl_crystal_colour colorless
_exptl_crystal_density_diffrn 2.181
_exptl_crystal_density_method 'not measured'
_exptl_crystal_description polyhedron
_exptl_crystal_F_000 1704
_exptl_crystal_size_max 0.30
_exptl_crystal_size_mid 0.26
_exptl_crystal_size_min 0.25
_refine_diff_density_max 0.251
_refine_diff_density_min -0.299
_refine_diff_density_rms 0.053
_refine_ls_abs_structure_details 'Flack H D (1983), Acta Cryst. A39, 876-881'
_refine_ls_abs_structure_Flack -0.012(10)
_refine_ls_extinction_coef none
_refine_ls_extinction_expression Fc^*^=kFc[1+0.001xFc^2^\l^3^/sin(2\q)]^-1/4^
_refine_ls_extinction_method SHELXL
_refine_ls_goodness_of_fit_ref 1.028
_refine_ls_hydrogen_treatment constr
_refine_ls_matrix_type full
_refine_ls_number_parameters 62
_refine_ls_number_reflns 1137
_refine_ls_number_restraints 0
_refine_ls_restrained_S_all 1.028
_refine_ls_R_factor_all 0.0250
_refine_ls_R_factor_gt 0.0211
_refine_ls_shift/su_max 0.000
_refine_ls_shift/su_mean 0.000
_refine_ls_structure_factor_coef Fsqd
_refine_ls_weighting_details 'calc w=1/[\s^2^(Fo^2^)+(0.0268P)^2^+0.0000P] where P=(Fo^2^+2Fc^2^)/3'
_refine_ls_weighting_scheme calc
_refine_ls_wR_factor_gt 0.0469
_refine_ls_wR_factor_ref 0.0478
_reflns_number_gt 1027
_reflns_number_total 1137
_reflns_threshold_expression >2sigma(I)
_cod_data_source_file cg100049s_si_005.cif
_cod_data_source_block Rb2Sn2(bdc)3
_cod_original_sg_symbol_H-M I23
_cod_database_code 4501521

loop_
_symmetry_equiv_pos_as_xyz
'x, y, z'
'-x, -y, z'
'-x, y, -z'
'x, -y, -z'
'z, x, y'
'z, -x, -y'
'-z, -x, y'
'-z, x, -y'
'y, z, x'
'-y, z, -x'
'y, -z, -x'
'-y, -z, x'
'x+1/2, y+1/2, z+1/2'
'-x+1/2, -y+1/2, z+1/2'
'-x+1/2, y+1/2, -z+1/2'
'x+1/2, -y+1/2, -z+1/2'
'z+1/2, x+1/2, y+1/2'
'z+1/2, -x+1/2, -y+1/2'
'-z+1/2, -x+1/2, y+1/2'
'-z+1/2, x+1/2, -y+1/2'
'y+1/2, z+1/2, x+1/2'
'-y+1/2, z+1/2, -x+1/2'
'y+1/2, -z+1/2, -x+1/2'
'-y+1/2, -z+1/2, x+1/2'

loop_
_atom_site_label
_atom_site_type_symbol
_atom_site_fract_x
_atom_site_fract_y
_atom_site_fract_z
_atom_site_U_iso_or_equiv
_atom_site_adp_type
_atom_site_occupancy
_atom_site_symmetry_multiplicity
_atom_site_calc_flag
_atom_site_refinement_flags
Sn1 Sn 0.110981(14) 0.110981(14) 0.110981(14) 0.04325(12) Uani 1 3 d S
Rb1 Rb 0.27953(2) 0.27953(2) 0.27953(2) 0.05210(17) Uani 1 3 d S
O1 O 0.26658(14) 0.12970(15) 0.11748(15) 0.0463(5) Uani 1 1 d .
C2 C 0.4022(2) 0.1377(2) 0.0161(2) 0.0410(7) Uani 1 1 d .
C1 C 0.2959(2) 0.1389(3) 0.0318(2) 0.0505(9) Uani 1 1 d .
C3 C 0.4635(3) 0.1355(5) 0.0898(3) 0.095(2) Uani 1 1 d .
H3 H 0.4402 0.1333 0.1520 0.114 Uiso 1 1 calc R
O2 O 0.24218(18) 0.1474(3) -0.03640(19) 0.0948(13) Uani 1 1 d .
C4 C 0.4391(3) 0.1366(5) -0.0738(3) 0.111(2) Uani 1 1 d .
H4 H 0.3978 0.1366 -0.1258 0.133 Uiso 1 1 calc R

loop_
_atom_site_aniso_label
_atom_site_aniso_U_11
_atom_site_aniso_U_22
_atom_site_aniso_U_33
_atom_site_aniso_U_23
_atom_site_aniso_U_13
_atom_site_aniso_U_12
Sn1 0.04325(12) 0.04325(12) 0.04325(12) -0.00227(10) -0.00227(10) -0.00227(10)
Rb1 0.05210(17) 0.05210(17) 0.05210(17) -0.00609(15) -0.00609(15) -0.00609(15)
O1 0.0397(11) 0.0613(14) 0.0378(11) -0.0017(10) 0.0051(9) 0.0063(10)
C2 0.0409(17) 0.0483(17) 0.0337(15) 0.0020(12) 0.0037(13) 0.0053(12)
C1 0.0438(18) 0.070(2) 0.0378(17) 0.0022(14) 0.0027(13) 0.0139(15)
C3 0.048(2) 0.202(7) 0.034(2) 0.000(3) 0.0050(15) -0.028(3)
O2 0.0468(16) 0.191(4) 0.0465(16) 0.0150(19) -0.0023(12) 0.0258(19)
C4 0.043(2) 0.251(8) 0.037(2) 0.014(3) -0.0017(16) 0.041(3)

loop_
_atom_type_symbol
_atom_type_description
_atom_type_scat_dispersion_real
_atom_type_scat_dispersion_imag
_atom_type_scat_source
C C 0.0033 0.0016 'International Tables Vol C Tables 4.2.6.8 and 6.1.1.4'
O O 0.0106 0.0060 'International Tables Vol C Tables 4.2.6.8 and 6.1.1.4'
Sn Sn -0.6537 1.4246 'International Tables Vol C Tables 4.2.6.8 and 6.1.1.4'
Rb Rb -0.9393 2.9676 'International Tables Vol C Tables 4.2.6.8 and 6.1.1.4'
H H 0.0000 0.0000 'International Tables Vol C Tables 4.2.6.8 and 6.1.1.4'

loop_
_geom_angle_atom_site_label_1
_geom_angle_atom_site_label_2
_geom_angle_atom_site_label_3
_geom_angle
_geom_angle_site_symmetry_1
_geom_angle_site_symmetry_3
O1 Sn1 O1 80.54(9) 9 .
O1 Sn1 O1 80.54(9) 9 5
O1 Sn1 O1 80.54(9) . 5
O1 Sn1 Rb1 48.28(6) 9 .
O1 Sn1 Rb1 48.28(6) . .
O1 Sn1 Rb1 48.28(6) 5 .
O2 Rb1 O2 78.56(10) 14 18
O2 Rb1 O2 78.56(10) 14 22
O2 Rb1 O2 78.56(10) 18 22
O2 Rb1 O1 124.59(6) 14 5
O2 Rb1 O1 156.85(10) 18 5
O2 Rb1 O1 104.43(8) 22 5
O2 Rb1 O1 104.43(8) 14 9
O2 Rb1 O1 124.59(6) 18 9
O2 Rb1 O1 156.85(10) 22 9
O1 Rb1 O1 54.59(6) 5 9
O2 Rb1 O1 156.85(10) 14 .
O2 Rb1 O1 104.43(8) 18 .
O2 Rb1 O1 124.59(6) 22 .
O1 Rb1 O1 54.59(6) 5 .
O1 Rb1 O1 54.59(6) 9 .
O2 Rb1 Sn1 133.03(7) 14 .
O2 Rb1 Sn1 133.03(7) 18 .
O2 Rb1 Sn1 133.03(7) 22 .
O1 Rb1 Sn1 31.97(4) 5 .
O1 Rb1 Sn1 31.97(4) 9 .
O1 Rb1 Sn1 31.97(4) . .
C1 O1 Sn1 107.01(19) . .
C1 O1 Rb1 127.0(2) . .
Sn1 O1 Rb1 99.75(7) . .
C3 C2 C4 117.9(3) . .
C3 C2 C1 121.3(3) . .
C4 C2 C1 120.7(3) . .
O2 C1 O1 123.2(3) . .
O2 C1 C2 119.7(3) . .
O1 C1 C2 117.1(3) . .
C2 C3 C4 120.4(4) . 3_655
C1 O2 Rb1 145.6(3) . 14_554
C2 C4 C3 121.7(4) . 3_655

loop_
_geom_bond_atom_site_label_1
_geom_bond_atom_site_label_2
_geom_bond_distance
_geom_bond_site_symmetry_2
Sn1 O1 2.196(2) 9
Sn1 O1 2.196(2) .
Sn1 O1 2.196(2) 5
Sn1 Rb1 4.0867(7) .
Rb1 O2 2.789(3) 14
Rb1 O2 2.789(3) 18
Rb1 O2 2.789(3) 22
Rb1 O1 3.095(2) 5
Rb1 O1 3.095(2) 9
Rb1 O1 3.095(2) .
O1 C1 1.274(4) .
C2 C3 1.342(5) .
C2 C4 1.360(5) .
C2 C1 1.504(4) .
C1 O2 1.221(4) .
C3 C4 1.382(5) 3_655
O2 Rb1 2.789(3) 14_554
C4 C3 1.382(5) 3_655
